data_4074454
loop_
_publ_author_name
'Slootweg, J. Chris'
'Chen, Peter'

_publ_section_title
;
 Cationic Palladium Bis-carbene Carboxylate Complexes
;
_journal_issue 25
_journal_name_full Organometallics
_journal_page_first 5863
_journal_paper_doi 10.1021/om0606542
_journal_volume 25
_journal_year 2006
_chemical_formula_moiety 'C58 H36 B F36 N8 Na O8 Pd2,2(C D2 Cl2),3(H2 O)'
_chemical_formula_sum 'C60 H40 B Cl4 F36 N8 Na O11 Pd2'
_chemical_formula_weight 2121.40
_chemical_name_systematic
;
  ?
;
_space_group_IT_number 15
_symmetry_cell_setting monoclinic
_symmetry_space_group_name_Hall '-C 2yc'
_symmetry_space_group_name_H-M 'C 1 2/c 1'
_atom_sites_solution_hydrogens geom
_atom_sites_solution_primary direct
_atom_sites_solution_secondary difmap
_audit_creation_method SHELXL-97
_cell_angle_alpha 90.00
_cell_angle_beta 110.104(1)
_cell_angle_gamma 90.00
_cell_formula_units_Z 4
_cell_length_a 21.0620(4)
_cell_length_b 21.4351(6)
_cell_length_c 21.2069(6)
_cell_measurement_reflns_used 26142
_cell_measurement_temperature 173(2)
_cell_measurement_theta_max 26.02
_cell_measurement_theta_min 4.19
_cell_volume 8990.8(4)
_computing_cell_refinement 'HKL Scalepack (Otwinowski & Minor 1997)'
_computing_data_collection 'Kappa CCD'
_computing_data_reduction 'Denzo + Scalepak (Otwinowski & Minor, 1997)'
_computing_molecular_graphics 'ORTEP (Johnson,1976)'
_computing_publication_material SHELXL97
_computing_structure_refinement 'SHELXL97 (Sheldrick, 1997)'
_computing_structure_solution 'SIR97 (Altomare et Al., 1997)'
_diffrn_ambient_temperature 173(2)
_diffrn_measured_fraction_theta_full 0.989
_diffrn_measured_fraction_theta_max 0.989
_diffrn_measurement_device_type 'Kappa CCD'
_diffrn_measurement_method CCD
_diffrn_radiation_monochromator graphite
_diffrn_radiation_source 'fine-focus sealed tube'
_diffrn_radiation_type MoK\a
_diffrn_radiation_wavelength 0.7107
_diffrn_reflns_av_R_equivalents 0.0543
_diffrn_reflns_av_sigmaI/netI 0.0723
_diffrn_reflns_limit_h_max 25
_diffrn_reflns_limit_h_min -25
_diffrn_reflns_limit_k_max 25
_diffrn_reflns_limit_k_min -26
_diffrn_reflns_limit_l_max 26
_diffrn_reflns_limit_l_min -26
_diffrn_reflns_number 15263
_diffrn_reflns_theta_full 26.02
_diffrn_reflns_theta_max 26.02
_diffrn_reflns_theta_min 4.19
_exptl_absorpt_coefficient_mu 0.651
_exptl_absorpt_correction_type none
_exptl_crystal_colour yellow
_exptl_crystal_density_diffrn 1.567
_exptl_crystal_density_method 'not measured'
_exptl_crystal_description 'Cut fragment'
_exptl_crystal_F_000 4176
_exptl_crystal_size_max 0.21
_exptl_crystal_size_mid 0.18
_exptl_crystal_size_min 0.16
_refine_diff_density_max 0.877
_refine_diff_density_min -0.586
_refine_diff_density_rms 0.106
_refine_ls_extinction_coef 0.00054(12)
_refine_ls_extinction_expression Fc^*^=kFc[1+0.001xFc^2^\l^3^/sin(2\q)]^-1/4^
_refine_ls_extinction_method SHELXL97
_refine_ls_goodness_of_fit_ref 0.965
_refine_ls_hydrogen_treatment riding
_refine_ls_matrix_type full
_refine_ls_number_parameters 559
_refine_ls_number_reflns 8765
_refine_ls_number_restraints 0
_refine_ls_restrained_S_all 0.965
_refine_ls_R_factor_all 0.0876
_refine_ls_R_factor_gt 0.0637
_refine_ls_shift/su_max 0.002
_refine_ls_shift/su_mean 0.000
_refine_ls_structure_factor_coef Fsqd
_refine_ls_weighting_details 'calc w=1/[\s^2^(Fo^2^)+(0.1028P)^2^+42.1311P] where P=(Fo^2^+2Fc^2^)/3'
_refine_ls_weighting_scheme calc
_refine_ls_wR_factor_gt 0.1652
_refine_ls_wR_factor_ref 0.1868
_reflns_number_gt 6545
_reflns_number_total 8765
_reflns_threshold_expression >2sigma(I)
_cod_data_source_file om0606542si20060913_083509.cif
_cod_data_source_block sloot4_ch_06
_cod_depositor_comments
;
The following automatic conversions were performed:

'_symmetry_cell_setting' value 'Monoclinic' changed to 'monoclinic'
according to /home/saulius/struct/CIF-dictionaries/cif_core.dic
dictionary named 'cif_core.dic' version 2.4.1 from 2010-06-29.

Automatic conversion script
Id: cif_fix_values 1715 2011-07-08 13:25:40Z adriana 
;
_cod_original_sg_symbol_H-M 'C 2/c'
_cod_database_code 4074454

loop_
_symmetry_equiv_pos_as_xyz
'x, y, z'
'-x, y, -z+1/2'
'x+1/2, y+1/2, z'
'-x+1/2, y+1/2, -z+1/2'
'-x, -y, -z'
'x, -y, z-1/2'
'-x+1/2, -y+1/2, -z'
'x+1/2, -y+1/2, z-1/2'

loop_
_atom_site_label
_atom_site_type_symbol
_atom_site_fract_x
_atom_site_fract_y
_atom_site_fract_z
_atom_site_U_iso_or_equiv
_atom_site_adp_type
_atom_site_occupancy
_atom_site_calc_flag
_atom_site_refinement_flags
Pd1_1 Pd -0.135612(17) 0.695691(19) 0.803289(17) 0.03542(15) Uani 1 d .
O2_1 O -0.16219(18) 0.7250(2) 0.70414(17) 0.0500(10) Uani 1 d .
C3_1 C -0.1260(3) 0.7239(3) 0.6678(3) 0.0430(12) Uani 1 d .
O4_1 O -0.06837(18) 0.70821(18) 0.68008(19) 0.0463(9) Uani 1 d .
Na5_1 Na 0.0000 0.63311(13) 0.7500 0.0364(6) Uani 1 d .
O6_1 O -0.09542(17) 0.57396(18) 0.7392(2) 0.0511(10) Uani 1 d .
C7_1 C -0.1532(2) 0.5740(2) 0.7386(3) 0.0397(11) Uani 1 d .
O8_1 O -0.18357(18) 0.61241(19) 0.7632(2) 0.0486(9) Uani 1 d .
C9_1 C -0.1157(2) 0.6688(2) 0.8968(3) 0.0381(11) Uani 1 d .
N10_1 N -0.0600(2) 0.6861(2) 0.9482(2) 0.0391(9) Uani 1 d .
C11_1 C -0.0074(3) 0.7236(3) 0.9382(3) 0.0436(12) Uani 1 d .
H11A_1 H 0.0171 0.6990 0.9144 0.052 Uiso 1 calc R
H11B_1 H 0.0254 0.7366 0.9822 0.052 Uiso 1 calc R
N12_1 N -0.0376(2) 0.7782(2) 0.8990(2) 0.0423(10) Uani 1 d .
C13_1 C -0.0914(3) 0.7742(2) 0.8417(3) 0.0402(11) Uani 1 d .
C14_1 C -0.0175(4) 0.8389(3) 0.9135(3) 0.0599(16) Uani 1 d .
H14A_1 H 0.0192 0.8530 0.9511 0.072 Uiso 1 calc R
C15_1 C -0.0584(4) 0.8742(3) 0.8655(3) 0.0648(17) Uani 1 d .
H15A_1 H -0.0567 0.9183 0.8619 0.078 Uiso 1 calc R
N16_1 N -0.1048(3) 0.8335(2) 0.8211(2) 0.0501(11) Uani 1 d .
C17_1 C -0.1608(4) 0.8546(3) 0.7613(3) 0.0646(17) Uani 1 d .
H17A_1 H -0.1452 0.8571 0.7229 0.097 Uiso 1 calc R
H17B_1 H -0.1763 0.8958 0.7699 0.097 Uiso 1 calc R
H17C_1 H -0.1983 0.8248 0.7513 0.097 Uiso 1 calc R
N18_1 N -0.1513(2) 0.6329(2) 0.9247(2) 0.0426(10) Uani 1 d .
C19_1 C -0.1175(3) 0.6275(3) 0.9939(3) 0.0512(14) Uani 1 d .
H19A_1 H -0.1320 0.6046 1.0248 0.061 Uiso 1 calc R
C20_1 C -0.0610(3) 0.6607(3) 1.0079(3) 0.0519(15) Uani 1 d .
H20A_1 H -0.0274 0.6660 1.0509 0.062 Uiso 1 calc R
C21_1 C -0.2172(3) 0.6040(3) 0.8904(3) 0.0559(15) Uani 1 d .
H21A_1 H -0.2417 0.6282 0.8502 0.084 Uiso 1 calc R
H21B_1 H -0.2434 0.6032 0.9207 0.084 Uiso 1 calc R
H21C_1 H -0.2106 0.5613 0.8775 0.084 Uiso 1 calc R
C22_1 C -0.1997(3) 0.5202(3) 0.7016(3) 0.0497(14) Uani 1 d .
F23_1 F -0.2569(2) 0.5392(2) 0.6604(3) 0.109(2) Uani 1 d .
F24_1 F -0.1722(2) 0.4832(2) 0.6697(3) 0.0963(17) Uani 1 d .
F25_1 F -0.2157(3) 0.4843(3) 0.7444(3) 0.118(2) Uani 1 d .
C26_1 C -0.1650(4) 0.7462(4) 0.5964(3) 0.072(2) Uani 1 d .
F27_1 F -0.2010(9) 0.6968(6) 0.5635(4) 0.271(8) Uani 1 d .
F28_1 F -0.1339(3) 0.7519(4) 0.5569(3) 0.142(3) Uani 1 d .
F29_1 F -0.2156(3) 0.7772(5) 0.5864(3) 0.169(4) Uani 1 d .
B1_2 B 0.0000 0.3517(3) 0.7500 0.0280(14) Uani 1 d .
C2_2 C -0.0598(2) 0.3097(2) 0.6976(2) 0.0306(9) Uani 1 d .
C3_2 C -0.0459(2) 0.2526(2) 0.6725(2) 0.0361(10) Uani 1 d .
H3A_2 H -0.0011 0.2366 0.6890 0.043 Uiso 1 calc R
C4_2 C -0.0955(3) 0.2188(2) 0.6244(2) 0.0381(11) Uani 1 d .
C5_2 C -0.1618(3) 0.2402(2) 0.5993(2) 0.0385(11) Uani 1 d .
H5A_2 H -0.1961 0.2166 0.5672 0.046 Uiso 1 calc R
C6_2 C -0.1762(2) 0.2970(2) 0.6223(2) 0.0324(10) Uani 1 d .
C7_2 C -0.1265(2) 0.3308(2) 0.6703(2) 0.0311(9) Uani 1 d .
H7A_2 H -0.1381 0.3695 0.6851 0.037 Uiso 1 calc R
C8_2 C -0.2463(3) 0.3232(3) 0.5938(3) 0.0420(12) Uani 1 d .
F9_2 F -0.25327(17) 0.36130(19) 0.54194(19) 0.0676(10) Uani 1 d .
F10_2 F -0.29340(16) 0.27951(19) 0.5701(2) 0.0660(10) Uani 1 d .
F11_2 F -0.26459(17) 0.3562(2) 0.63760(19) 0.0775(13) Uani 1 d .
C12_2 C -0.0781(3) 0.1592(3) 0.5985(3) 0.0563(15) Uani 1 d .
F13_2 F -0.1290(2) 0.11815(19) 0.5814(3) 0.0879(14) Uani 1 d .
F14_2 F -0.0637(3) 0.1684(2) 0.5414(2) 0.0867(13) Uani 1 d .
F15_2 F -0.0245(2) 0.13090(17) 0.6404(2) 0.0744(11) Uani 1 d .
C16_2 C -0.0266(2) 0.3953(2) 0.7996(2) 0.0274(9) Uani 1 d .
C17_2 C -0.0790(2) 0.3767(2) 0.8221(2) 0.0326(10) Uani 1 d .
H17D_2 H -0.1026 0.3390 0.8055 0.039 Uiso 1 calc R
C18_2 C -0.0972(2) 0.4121(3) 0.8683(2) 0.0377(11) Uani 1 d .
C19_2 C -0.0626(2) 0.4666(2) 0.8957(2) 0.0350(10) Uani 1 d .
H19B_2 H -0.0750 0.4908 0.9272 0.042 Uiso 1 calc R
C20_2 C -0.0095(2) 0.4841(2) 0.8753(2) 0.0324(10) Uani 1 d .
C21_2 C 0.0081(2) 0.4496(2) 0.8285(2) 0.0298(9) Uani 1 d .
H21D_2 H 0.0449 0.4632 0.8158 0.036 Uiso 1 calc R
C22_2 C -0.1525(3) 0.3897(3) 0.8921(3) 0.0499(14) Uani 1 d .
F23_2 F -0.19975(19) 0.3586(3) 0.8462(2) 0.0943(17) Uani 1 d .
F24_2 F -0.1820(2) 0.4353(2) 0.9136(3) 0.0967(16) Uani 1 d .
F25_2 F -0.1302(2) 0.3525(2) 0.9447(2) 0.0890(14) Uani 1 d .
C26_2 C 0.0319(3) 0.5400(2) 0.9065(2) 0.0384(11) Uani 1 d .
F27_2 F 0.09641(19) 0.5266(2) 0.9352(3) 0.0886(15) Uani 1 d .
F28_2 F 0.0135(2) 0.56641(16) 0.95450(17) 0.0621(9) Uani 1 d .
F29_2 F 0.0290(2) 0.58581(18) 0.86379(17) 0.0806(13) Uani 1 d .
C201_3 C 0.1810(4) 0.1888(5) 0.6616(4) 0.083(3) Uani 1 d .
H20B_3 H 0.2120 0.2162 0.6483 0.100 Uiso 1 calc R
H20C_3 H 0.2000 0.1460 0.6675 0.100 Uiso 1 calc R
Cl1_3 Cl 0.17584(13) 0.21512(12) 0.73847(10) 0.0978(8) Uani 1 d .
Cl2_3 Cl 0.10519(15) 0.1884(2) 0.60048(14) 0.1533(15) Uani 1 d .
O202_3 O 0.1249(5) 0.0294(3) 0.7456(7) 0.179(5) Uani 1 d .
O203_3 O 0.0000 -0.0347(7) 0.7500 0.181(6) Uani 1 d .

loop_
_atom_site_aniso_label
_atom_site_aniso_U_11
_atom_site_aniso_U_22
_atom_site_aniso_U_33
_atom_site_aniso_U_23
_atom_site_aniso_U_13
_atom_site_aniso_U_12
Pd1_1 0.0320(2) 0.0477(2) 0.0262(2) -0.00094(16) 0.00950(15) 0.00535(16)
O2_1 0.0411(19) 0.079(3) 0.0283(18) 0.0043(18) 0.0104(16) 0.0152(19)
C3_1 0.041(3) 0.055(3) 0.034(3) 0.002(2) 0.015(2) 0.009(2)
O4_1 0.0386(19) 0.057(2) 0.043(2) 0.0077(17) 0.0128(16) 0.0110(17)
Na5_1 0.0312(13) 0.0456(15) 0.0297(13) 0.000 0.0071(11) 0.000
O6_1 0.0318(18) 0.050(2) 0.071(3) -0.0029(19) 0.0165(18) -0.0006(16)
C7_1 0.033(2) 0.043(3) 0.040(3) 0.007(2) 0.009(2) 0.005(2)
O8_1 0.0347(18) 0.062(2) 0.049(2) -0.0153(19) 0.0147(17) -0.0011(17)
C9_1 0.038(2) 0.040(3) 0.041(3) 0.003(2) 0.020(2) 0.013(2)
N10_1 0.042(2) 0.048(2) 0.028(2) 0.0050(18) 0.0131(18) 0.0092(19)
C11_1 0.039(3) 0.054(3) 0.032(3) 0.000(2) 0.005(2) 0.004(2)
N12_1 0.047(2) 0.047(2) 0.031(2) -0.0047(19) 0.0113(19) -0.005(2)
C13_1 0.045(3) 0.045(3) 0.036(3) 0.003(2) 0.021(2) 0.006(2)
C14_1 0.070(4) 0.060(4) 0.047(3) -0.006(3) 0.016(3) -0.013(3)
C15_1 0.085(5) 0.050(4) 0.057(4) 0.000(3) 0.022(4) -0.015(3)
N16_1 0.061(3) 0.046(3) 0.047(3) 0.009(2) 0.024(2) 0.006(2)
C17_1 0.069(4) 0.070(4) 0.053(4) 0.025(3) 0.019(3) 0.022(3)
N18_1 0.042(2) 0.047(2) 0.044(2) 0.007(2) 0.022(2) 0.0084(19)
C19_1 0.057(3) 0.060(4) 0.046(3) 0.012(3) 0.029(3) 0.019(3)
C20_1 0.064(4) 0.065(4) 0.030(3) 0.011(3) 0.020(3) 0.026(3)
C21_1 0.048(3) 0.063(4) 0.061(4) 0.005(3) 0.024(3) 0.001(3)
C22_1 0.033(3) 0.049(3) 0.062(4) -0.006(3) 0.009(3) 0.004(2)
F23_1 0.062(2) 0.081(3) 0.127(4) -0.046(3) -0.039(3) 0.016(2)
F24_1 0.063(2) 0.066(3) 0.157(5) -0.055(3) 0.035(3) -0.010(2)
F25_1 0.132(4) 0.105(4) 0.112(4) -0.002(3) 0.036(4) -0.071(4)
C26_1 0.058(4) 0.124(6) 0.033(3) 0.006(4) 0.017(3) 0.029(4)
F27_1 0.368(18) 0.286(14) 0.061(4) 0.007(6) -0.050(7) -0.084(13)
F28_1 0.089(3) 0.285(9) 0.067(3) 0.084(4) 0.046(3) 0.085(5)
F29_1 0.122(4) 0.332(10) 0.069(3) 0.094(5) 0.053(3) 0.159(6)
B1_2 0.028(3) 0.034(4) 0.023(3) 0.000 0.010(3) 0.000
C2_2 0.036(2) 0.035(2) 0.020(2) -0.0015(18) 0.0093(18) -0.0032(19)
C3_2 0.035(2) 0.043(3) 0.029(2) -0.002(2) 0.010(2) -0.002(2)
C4_2 0.043(3) 0.037(2) 0.030(2) -0.003(2) 0.007(2) -0.004(2)
C5_2 0.039(3) 0.047(3) 0.027(2) -0.005(2) 0.008(2) -0.007(2)
C6_2 0.027(2) 0.043(3) 0.024(2) 0.0001(19) 0.0051(18) -0.0052(19)
C7_2 0.033(2) 0.037(2) 0.024(2) 0.0013(19) 0.0118(18) -0.0002(19)
C8_2 0.033(2) 0.057(3) 0.030(2) -0.005(2) 0.004(2) -0.008(2)
F9_2 0.0426(17) 0.086(3) 0.067(2) 0.033(2) 0.0102(17) 0.0107(18)
F10_2 0.0357(16) 0.076(2) 0.071(2) -0.003(2) -0.0004(17) -0.0155(17)
F11_2 0.0392(17) 0.131(4) 0.058(2) -0.036(2) 0.0102(16) 0.015(2)
C12_2 0.053(3) 0.058(4) 0.051(3) -0.016(3) 0.009(3) -0.002(3)
F13_2 0.072(3) 0.055(2) 0.131(4) -0.043(2) 0.027(3) -0.014(2)
F14_2 0.112(3) 0.094(3) 0.063(3) -0.017(2) 0.042(3) 0.022(3)
F15_2 0.081(3) 0.050(2) 0.075(3) -0.0128(19) 0.004(2) 0.0162(19)
C16_2 0.028(2) 0.032(2) 0.0191(19) 0.0000(17) 0.0052(17) 0.0001(18)
C17_2 0.034(2) 0.040(3) 0.023(2) -0.0054(19) 0.0088(19) -0.007(2)
C18_2 0.032(2) 0.055(3) 0.028(2) 0.005(2) 0.0135(19) 0.000(2)
C19_2 0.038(2) 0.046(3) 0.023(2) -0.002(2) 0.0127(19) 0.003(2)
C20_2 0.039(2) 0.035(2) 0.020(2) -0.0005(18) 0.0059(19) 0.002(2)
C21_2 0.027(2) 0.040(2) 0.023(2) -0.0006(18) 0.0082(17) -0.0009(18)
C22_2 0.040(3) 0.078(4) 0.039(3) -0.009(3) 0.022(2) -0.008(3)
F23_2 0.054(2) 0.178(5) 0.059(2) -0.039(3) 0.0294(19) -0.059(3)
F24_2 0.090(3) 0.103(3) 0.138(4) -0.017(3) 0.091(3) -0.004(3)
F25_2 0.075(3) 0.127(4) 0.071(3) 0.037(3) 0.034(2) -0.021(3)
C26_2 0.045(3) 0.042(3) 0.025(2) -0.003(2) 0.009(2) -0.003(2)
F27_2 0.048(2) 0.071(3) 0.118(4) -0.049(3) -0.008(2) -0.0012(18)
F28_2 0.095(3) 0.0497(19) 0.0502(19) -0.0202(16) 0.0363(19) -0.0100(18)
F29_2 0.135(4) 0.069(2) 0.0324(17) -0.0061(16) 0.021(2) -0.054(2)
C201_3 0.053(4) 0.133(7) 0.052(4) -0.026(4) 0.002(3) 0.035(4)
Cl1_3 0.1185(17) 0.1140(17) 0.0618(11) -0.0032(11) 0.0319(12) 0.0595(14)
Cl2_3 0.0818(16) 0.272(5) 0.0722(15) 0.012(2) -0.0175(13) -0.014(2)
O202_3 0.160(7) 0.067(4) 0.327(14) -0.048(6) 0.107(9) -0.020(5)
O203_3 0.247(13) 0.194(13) 0.198(12) 0.000 0.201(12) 0.000

loop_
_atom_type_symbol
_atom_type_description
_atom_type_scat_dispersion_real
_atom_type_scat_dispersion_imag
_atom_type_scat_source
C C 0.0033 0.0016 'International Tables Vol C Tables 4.2.6.8 and 6.1.1.4'
H H 0.0000 0.0000 'International Tables Vol C Tables 4.2.6.8 and 6.1.1.4'
N N 0.0061 0.0033 'International Tables Vol C Tables 4.2.6.8 and 6.1.1.4'
O O 0.0106 0.0060 'International Tables Vol C Tables 4.2.6.8 and 6.1.1.4'
B B 0.0013 0.0007 'International Tables Vol C Tables 4.2.6.8 and 6.1.1.4'
F F 0.0171 0.0103 'International Tables Vol C Tables 4.2.6.8 and 6.1.1.4'
Na Na 0.0362 0.0249 'International Tables Vol C Tables 4.2.6.8 and 6.1.1.4'
Pd Pd -0.9988 1.0072 'International Tables Vol C Tables 4.2.6.8 and 6.1.1.4'
Cl Cl 0.1484 0.1585 'International Tables Vol C Tables 4.2.6.8 and 6.1.1.4'

loop_
_geom_angle_atom_site_label_1
_geom_angle_atom_site_label_2
_geom_angle_atom_site_label_3
_geom_angle
_geom_angle_site_symmetry_1
_geom_angle_site_symmetry_3
C13_1 Pd1_1 C9_1 85.8(2) . .
C13_1 Pd1_1 O2_1 94.85(19) . .
C9_1 Pd1_1 O2_1 176.78(17) . .
C13_1 Pd1_1 O8_1 179.16(17) . .
C9_1 Pd1_1 O8_1 93.7(2) . .
O2_1 Pd1_1 O8_1 85.56(17) . .
C13_1 Pd1_1 Na5_1 97.66(15) . .
C9_1 Pd1_1 Na5_1 106.56(13) . .
O2_1 Pd1_1 Na5_1 76.50(10) . .
O8_1 Pd1_1 Na5_1 83.14(10) . .
C3_1 O2_1 Pd1_1 127.2(3) . .
O4_1 C3_1 O2_1 130.9(5) . .
O4_1 C3_1 C26_1 117.5(5) . .
O2_1 C3_1 C26_1 111.6(5) . .
C3_1 O4_1 Na5_1 133.8(4) . .
O6_1 Na5_1 O6_1 113.7(2) 2_556 .
O6_1 Na5_1 O4_1 89.41(14) 2_556 2_556
O6_1 Na5_1 O4_1 140.15(14) . 2_556
O6_1 Na5_1 O4_1 140.15(14) 2_556 .
O6_1 Na5_1 O4_1 89.41(14) . .
O4_1 Na5_1 O4_1 92.3(2) 2_556 .
O6_1 Na5_1 F29_2 77.81(15) 2_556 2_556
O6_1 Na5_1 F29_2 76.50(17) . 2_556
O4_1 Na5_1 F29_2 142.35(16) 2_556 2_556
O4_1 Na5_1 F29_2 76.83(13) . 2_556
O6_1 Na5_1 F29_2 76.50(17) 2_556 .
O6_1 Na5_1 F29_2 77.81(15) . .
O4_1 Na5_1 F29_2 76.83(13) 2_556 .
O4_1 Na5_1 F29_2 142.35(16) . .
F29_2 Na5_1 F29_2 132.0(2) 2_556 .
O6_1 Na5_1 Pd1_1 155.41(12) 2_556 .
O6_1 Na5_1 Pd1_1 59.36(10) . .
O4_1 Na5_1 Pd1_1 85.84(10) 2_556 .
O4_1 Na5_1 Pd1_1 64.26(9) . .
F29_2 Na5_1 Pd1_1 119.32(11) 2_556 .
F29_2 Na5_1 Pd1_1 78.93(12) . .
O6_1 Na5_1 Pd1_1 59.37(10) 2_556 2_556
O6_1 Na5_1 Pd1_1 155.41(12) . 2_556
O4_1 Na5_1 Pd1_1 64.26(9) 2_556 2_556
O4_1 Na5_1 Pd1_1 85.84(10) . 2_556
F29_2 Na5_1 Pd1_1 78.93(12) 2_556 2_556
F29_2 Na5_1 Pd1_1 119.32(11) . 2_556
Pd1_1 Na5_1 Pd1_1 137.10(8) . 2_556
C7_1 O6_1 Na5_1 146.3(4) . .
O6_1 C7_1 O8_1 130.3(5) . .
O6_1 C7_1 C22_1 117.7(5) . .
O8_1 C7_1 C22_1 112.0(4) . .
C7_1 O8_1 Pd1_1 119.0(3) . .
N18_1 C9_1 N10_1 105.3(4) . .
N18_1 C9_1 Pd1_1 130.8(4) . .
N10_1 C9_1 Pd1_1 123.9(4) . .
C9_1 N10_1 C20_1 110.4(5) . .
C9_1 N10_1 C11_1 122.2(4) . .
C20_1 N10_1 C11_1 127.4(5) . .
N10_1 C11_1 N12_1 109.0(4) . .
C13_1 N12_1 C14_1 111.1(5) . .
C13_1 N12_1 C11_1 122.2(5) . .
C14_1 N12_1 C11_1 126.6(5) . .
N16_1 C13_1 N12_1 104.5(5) . .
N16_1 C13_1 Pd1_1 131.4(4) . .
N12_1 C13_1 Pd1_1 124.0(4) . .
C15_1 C14_1 N12_1 107.6(6) . .
C14_1 C15_1 N16_1 106.2(6) . .
C13_1 N16_1 C15_1 110.5(5) . .
C13_1 N16_1 C17_1 125.9(5) . .
C15_1 N16_1 C17_1 123.6(5) . .
C9_1 N18_1 C19_1 110.4(5) . .
C9_1 N18_1 C21_1 126.9(5) . .
C19_1 N18_1 C21_1 122.6(5) . .
C20_1 C19_1 N18_1 106.5(5) . .
C19_1 C20_1 N10_1 107.4(5) . .
F23_1 C22_1 F24_1 108.6(6) . .
F23_1 C22_1 F25_1 104.6(6) . .
F24_1 C22_1 F25_1 105.4(6) . .
F23_1 C22_1 C7_1 113.0(5) . .
F24_1 C22_1 C7_1 113.7(4) . .
F25_1 C22_1 C7_1 110.8(5) . .
F29_1 C26_1 F28_1 117.9(7) . .
F29_1 C26_1 F27_1 92.1(10) . .
F28_1 C26_1 F27_1 93.6(9) . .
F29_1 C26_1 C3_1 119.0(5) . .
F28_1 C26_1 C3_1 118.2(6) . .
F27_1 C26_1 C3_1 106.3(7) . .
C2_2 B1_2 C2_2 113.0(5) 2_556 .
C2_2 B1_2 C16_2 113.4(2) 2_556 2_556
C2_2 B1_2 C16_2 103.3(2) . 2_556
C2_2 B1_2 C16_2 103.3(2) 2_556 .
C2_2 B1_2 C16_2 113.4(2) . .
C16_2 B1_2 C16_2 110.7(5) 2_556 .
C7_2 C2_2 C3_2 115.8(4) . .
C7_2 C2_2 B1_2 122.2(4) . .
C3_2 C2_2 B1_2 121.8(4) . .
C4_2 C3_2 C2_2 122.2(5) . .
C3_2 C4_2 C5_2 120.8(5) . .
C3_2 C4_2 C12_2 120.2(5) . .
C5_2 C4_2 C12_2 119.0(5) . .
C6_2 C5_2 C4_2 118.0(4) . .
C5_2 C6_2 C7_2 121.0(4) . .
C5_2 C6_2 C8_2 119.5(4) . .
C7_2 C6_2 C8_2 119.5(4) . .
C6_2 C7_2 C2_2 122.3(4) . .
F11_2 C8_2 F10_2 106.3(4) . .
F11_2 C8_2 F9_2 105.9(5) . .
F10_2 C8_2 F9_2 105.2(4) . .
F11_2 C8_2 C6_2 113.6(4) . .
F10_2 C8_2 C6_2 113.1(5) . .
F9_2 C8_2 C6_2 112.1(4) . .
F15_2 C12_2 F13_2 107.5(6) . .
F15_2 C12_2 F14_2 105.3(5) . .
F13_2 C12_2 F14_2 105.0(5) . .
F15_2 C12_2 C4_2 114.1(5) . .
F13_2 C12_2 C4_2 113.0(5) . .
F14_2 C12_2 C4_2 111.3(5) . .
C21_2 C16_2 C17_2 116.2(4) . .
C21_2 C16_2 B1_2 120.8(4) . .
C17_2 C16_2 B1_2 122.6(4) . .
C18_2 C17_2 C16_2 121.5(4) . .
C17_2 C18_2 C19_2 121.3(4) . .
C17_2 C18_2 C22_2 119.7(5) . .
C19_2 C18_2 C22_2 118.9(4) . .
C20_2 C19_2 C18_2 117.4(4) . .
C19_2 C20_2 C21_2 121.6(4) . .
C19_2 C20_2 C26_2 119.4(4) . .
C21_2 C20_2 C26_2 119.0(4) . .
C20_2 C21_2 C16_2 122.0(4) . .
F23_2 C22_2 F25_2 106.2(6) . .
F23_2 C22_2 F24_2 107.7(5) . .
F25_2 C22_2 F24_2 103.1(5) . .
F23_2 C22_2 C18_2 113.1(4) . .
F25_2 C22_2 C18_2 112.8(5) . .
F24_2 C22_2 C18_2 113.2(5) . .
F27_2 C26_2 F29_2 106.1(5) . .
F27_2 C26_2 F28_2 105.3(4) . .
F29_2 C26_2 F28_2 104.4(4) . .
F27_2 C26_2 C20_2 112.6(4) . .
F29_2 C26_2 C20_2 114.1(4) . .
F28_2 C26_2 C20_2 113.5(4) . .
C26_2 F29_2 Na5_1 154.6(3) . .
Cl2_3 C201_3 Cl1_3 111.8(4) . .

loop_
_geom_bond_atom_site_label_1
_geom_bond_atom_site_label_2
_geom_bond_distance
_geom_bond_site_symmetry_2
Pd1_1 C13_1 1.960(6) .
Pd1_1 C9_1 1.968(5) .
Pd1_1 O2_1 2.079(4) .
Pd1_1 O8_1 2.083(4) .
Pd1_1 Na5_1 3.6679(11) .
O2_1 C3_1 1.256(6) .
C3_1 O4_1 1.199(6) .
C3_1 C26_1 1.531(8) .
O4_1 Na5_1 2.323(4) .
Na5_1 O6_1 2.320(4) 2_556
Na5_1 O6_1 2.320(4) .
Na5_1 O4_1 2.323(4) 2_556
Na5_1 F29_2 2.492(4) 2_556
Na5_1 F29_2 2.492(4) .
Na5_1 Pd1_1 3.6680(11) 2_556
O6_1 C7_1 1.212(6) .
C7_1 O8_1 1.260(6) .
C7_1 C22_1 1.541(8) .
C9_1 N18_1 1.344(7) .
C9_1 N10_1 1.350(7) .
N10_1 C20_1 1.384(7) .
N10_1 C11_1 1.443(7) .
C11_1 N12_1 1.450(7) .
N12_1 C13_1 1.350(7) .
N12_1 C14_1 1.370(8) .
C13_1 N16_1 1.342(7) .
C14_1 C15_1 1.322(10) .
C15_1 N16_1 1.404(8) .
N16_1 C17_1 1.475(8) .
N18_1 C19_1 1.398(7) .
N18_1 C21_1 1.465(8) .
C19_1 C20_1 1.330(9) .
C22_1 F23_1 1.287(7) .
C22_1 F24_1 1.302(7) .
C22_1 F25_1 1.321(8) .
C26_1 F29_1 1.211(8) .
C26_1 F28_1 1.235(8) .
C26_1 F27_1 1.349(13) .
B1_2 C2_2 1.634(6) 2_556
B1_2 C2_2 1.634(6) .
B1_2 C16_2 1.643(6) 2_556
B1_2 C16_2 1.643(6) .
C2_2 C7_2 1.398(6) .
C2_2 C3_2 1.404(7) .
C3_2 C4_2 1.387(7) .
C4_2 C5_2 1.391(7) .
C4_2 C12_2 1.485(8) .
C5_2 C6_2 1.384(7) .
C6_2 C7_2 1.387(7) .
C6_2 C8_2 1.498(7) .
C8_2 F11_2 1.326(6) .
C8_2 F10_2 1.330(6) .
C8_2 F9_2 1.337(6) .
C12_2 F15_2 1.321(7) .
C12_2 F13_2 1.336(7) .
C12_2 F14_2 1.359(8) .
C16_2 C21_2 1.399(6) .
C16_2 C17_2 1.403(6) .
C17_2 C18_2 1.392(7) .
C18_2 C19_2 1.394(7) .
C18_2 C22_2 1.499(7) .
C19_2 C20_2 1.382(7) .
C20_2 C21_2 1.386(6) .
C20_2 C26_2 1.495(7) .
C22_2 F23_2 1.310(7) .
C22_2 F25_2 1.319(7) .
C22_2 F24_2 1.321(7) .
C26_2 F27_2 1.315(6) .
C26_2 F29_2 1.323(6) .
C26_2 F28_2 1.334(6) .
C201_3 Cl2_3 1.675(7) .
C201_3 Cl1_3 1.764(7) .

loop_
_geom_torsion_atom_site_label_1
_geom_torsion_atom_site_label_2
_geom_torsion_atom_site_label_3
_geom_torsion_atom_site_label_4
_geom_torsion
_geom_torsion_site_symmetry_1
_geom_torsion_site_symmetry_4
C13_1 Pd1_1 O2_1 C3_1 84.1(5) . .
C9_1 Pd1_1 O2_1 C3_1 -174(3) . .
O8_1 Pd1_1 O2_1 C3_1 -96.6(5) . .
Na5_1 Pd1_1 O2_1 C3_1 -12.6(5) . .
Pd1_1 O2_1 C3_1 O4_1 -2.6(10) . .
Pd1_1 O2_1 C3_1 C26_1 176.9(5) . .
O2_1 C3_1 O4_1 Na5_1 33.0(10) . .
C26_1 C3_1 O4_1 Na5_1 -146.4(5) . .
C3_1 O4_1 Na5_1 O6_1 155.7(5) . 2_556
C3_1 O4_1 Na5_1 O6_1 27.7(5) . .
C3_1 O4_1 Na5_1 O4_1 -112.5(5) . 2_556
C3_1 O4_1 Na5_1 F29_2 103.9(5) . 2_556
C3_1 O4_1 Na5_1 F29_2 -41.3(6) . .
C3_1 O4_1 Na5_1 Pd1_1 -28.2(5) . .
C3_1 O4_1 Na5_1 Pd1_1 -176.5(5) . 2_556
C13_1 Pd1_1 Na5_1 O6_1 95.0(3) . 2_556
C9_1 Pd1_1 Na5_1 O6_1 7.1(4) . 2_556
O2_1 Pd1_1 Na5_1 O6_1 -171.9(3) . 2_556
O8_1 Pd1_1 Na5_1 O6_1 -84.8(3) . 2_556
C13_1 Pd1_1 Na5_1 O6_1 175.2(2) . .
C9_1 Pd1_1 Na5_1 O6_1 87.3(2) . .
O2_1 Pd1_1 Na5_1 O6_1 -91.62(18) . .
O8_1 Pd1_1 Na5_1 O6_1 -4.56(17) . .
C13_1 Pd1_1 Na5_1 O4_1 15.54(18) . 2_556
C9_1 Pd1_1 Na5_1 O4_1 -72.3(2) . 2_556
O2_1 Pd1_1 Na5_1 O4_1 108.72(17) . 2_556
O8_1 Pd1_1 Na5_1 O4_1 -164.23(16) . 2_556
C13_1 Pd1_1 Na5_1 O4_1 -78.99(19) . .
C9_1 Pd1_1 Na5_1 O4_1 -166.9(2) . .
O2_1 Pd1_1 Na5_1 O4_1 14.19(17) . .
O8_1 Pd1_1 Na5_1 O4_1 101.24(16) . .
C13_1 Pd1_1 Na5_1 F29_2 -134.9(2) . 2_556
C9_1 Pd1_1 Na5_1 F29_2 137.2(2) . 2_556
O2_1 Pd1_1 Na5_1 F29_2 -41.69(19) . 2_556
O8_1 Pd1_1 Na5_1 F29_2 45.36(18) . 2_556
C13_1 Pd1_1 Na5_1 F29_2 92.91(18) . .
C9_1 Pd1_1 Na5_1 F29_2 5.03(19) . .
O2_1 Pd1_1 Na5_1 F29_2 -173.91(16) . .
O8_1 Pd1_1 Na5_1 F29_2 -86.85(15) . .
C13_1 Pd1_1 Na5_1 Pd1_1 -28.57(15) . 2_556
C9_1 Pd1_1 Na5_1 Pd1_1 -116.45(17) . 2_556
O2_1 Pd1_1 Na5_1 Pd1_1 64.61(13) . 2_556
O8_1 Pd1_1 Na5_1 Pd1_1 151.66(12) . 2_556
O6_1 Na5_1 O6_1 C7_1 169.6(8) 2_556 .
O4_1 Na5_1 O6_1 C7_1 48.9(8) 2_556 .
O4_1 Na5_1 O6_1 C7_1 -43.9(7) . .
F29_2 Na5_1 O6_1 C7_1 -120.5(7) 2_556 .
F29_2 Na5_1 O6_1 C7_1 100.4(7) . .
Pd1_1 Na5_1 O6_1 C7_1 16.2(7) . .
Pd1_1 Na5_1 O6_1 C7_1 -122.6(7) 2_556 .
Na5_1 O6_1 C7_1 O8_1 -22.6(11) . .
Na5_1 O6_1 C7_1 C22_1 156.5(5) . .
O6_1 C7_1 O8_1 Pd1_1 8.0(8) . .
C22_1 C7_1 O8_1 Pd1_1 -171.1(4) . .
C13_1 Pd1_1 O8_1 C7_1 -163(14) . .
C9_1 Pd1_1 O8_1 C7_1 -105.5(4) . .
O2_1 Pd1_1 O8_1 C7_1 77.7(4) . .
Na5_1 Pd1_1 O8_1 C7_1 0.8(4) . .
C13_1 Pd1_1 C9_1 N18_1 144.3(5) . .
O2_1 Pd1_1 C9_1 N18_1 42(4) . .
O8_1 Pd1_1 C9_1 N18_1 -35.0(5) . .
Na5_1 Pd1_1 C9_1 N18_1 -119.0(4) . .
C13_1 Pd1_1 C9_1 N10_1 -33.9(4) . .
O2_1 Pd1_1 C9_1 N10_1 -136(3) . .
O8_1 Pd1_1 C9_1 N10_1 146.8(4) . .
Na5_1 Pd1_1 C9_1 N10_1 62.9(4) . .
N18_1 C9_1 N10_1 C20_1 0.3(5) . .
Pd1_1 C9_1 N10_1 C20_1 178.8(4) . .
N18_1 C9_1 N10_1 C11_1 177.8(4) . .
Pd1_1 C9_1 N10_1 C11_1 -3.7(7) . .
C9_1 N10_1 C11_1 N12_1 51.0(6) . .
C20_1 N10_1 C11_1 N12_1 -131.9(5) . .
N10_1 C11_1 N12_1 C13_1 -48.9(6) . .
N10_1 C11_1 N12_1 C14_1 130.9(5) . .
C14_1 N12_1 C13_1 N16_1 -0.5(6) . .
C11_1 N12_1 C13_1 N16_1 179.2(4) . .
C14_1 N12_1 C13_1 Pd1_1 179.9(4) . .
C11_1 N12_1 C13_1 Pd1_1 -0.4(7) . .
C9_1 Pd1_1 C13_1 N16_1 -143.7(5) . .
O2_1 Pd1_1 C13_1 N16_1 33.2(5) . .
O8_1 Pd1_1 C13_1 N16_1 -86(15) . .
Na5_1 Pd1_1 C13_1 N16_1 110.2(5) . .
C9_1 Pd1_1 C13_1 N12_1 35.8(4) . .
O2_1 Pd1_1 C13_1 N12_1 -147.4(4) . .
O8_1 Pd1_1 C13_1 N12_1 93(14) . .
Na5_1 Pd1_1 C13_1 N12_1 -70.4(4) . .
C13_1 N12_1 C14_1 C15_1 0.1(7) . .
C11_1 N12_1 C14_1 C15_1 -179.6(5) . .
N12_1 C14_1 C15_1 N16_1 0.4(7) . .
N12_1 C13_1 N16_1 C15_1 0.8(6) . .
Pd1_1 C13_1 N16_1 C15_1 -179.7(4) . .
N12_1 C13_1 N16_1 C17_1 -178.0(5) . .
Pd1_1 C13_1 N16_1 C17_1 1.6(8) . .
C14_1 C15_1 N16_1 C13_1 -0.7(7) . .
C14_1 C15_1 N16_1 C17_1 178.0(6) . .
N10_1 C9_1 N18_1 C19_1 -0.3(5) . .
Pd1_1 C9_1 N18_1 C19_1 -178.7(4) . .
N10_1 C9_1 N18_1 C21_1 178.0(5) . .
Pd1_1 C9_1 N18_1 C21_1 -0.4(8) . .
C9_1 N18_1 C19_1 C20_1 0.3(6) . .
C21_1 N18_1 C19_1 C20_1 -178.2(5) . .
N18_1 C19_1 C20_1 N10_1 -0.1(6) . .
C9_1 N10_1 C20_1 C19_1 -0.1(6) . .
C11_1 N10_1 C20_1 C19_1 -177.5(5) . .
O6_1 C7_1 C22_1 F23_1 -130.3(6) . .
O8_1 C7_1 C22_1 F23_1 48.9(7) . .
O6_1 C7_1 C22_1 F24_1 -5.9(8) . .
O8_1 C7_1 C22_1 F24_1 173.4(5) . .
O6_1 C7_1 C22_1 F25_1 112.7(6) . .
O8_1 C7_1 C22_1 F25_1 -68.1(6) . .
O4_1 C3_1 C26_1 F29_1 -160.7(9) . .
O2_1 C3_1 C26_1 F29_1 19.8(12) . .
O4_1 C3_1 C26_1 F28_1 -5.9(12) . .
O2_1 C3_1 C26_1 F28_1 174.6(8) . .
O4_1 C3_1 C26_1 F27_1 97.4(11) . .
O2_1 C3_1 C26_1 F27_1 -82.1(11) . .
C2_2 B1_2 C2_2 C7_2 151.0(4) 2_556 .
C16_2 B1_2 C2_2 C7_2 -86.1(4) 2_556 .
C16_2 B1_2 C2_2 C7_2 33.8(6) . .
C2_2 B1_2 C2_2 C3_2 -35.0(3) 2_556 .
C16_2 B1_2 C2_2 C3_2 87.9(5) 2_556 .
C16_2 B1_2 C2_2 C3_2 -152.2(4) . .
C7_2 C2_2 C3_2 C4_2 -0.9(7) . .
B1_2 C2_2 C3_2 C4_2 -175.3(4) . .
C2_2 C3_2 C4_2 C5_2 -0.4(7) . .
C2_2 C3_2 C4_2 C12_2 178.9(5) . .
C3_2 C4_2 C5_2 C6_2 1.7(7) . .
C12_2 C4_2 C5_2 C6_2 -177.6(5) . .
C4_2 C5_2 C6_2 C7_2 -1.6(7) . .
C4_2 C5_2 C6_2 C8_2 176.9(4) . .
C5_2 C6_2 C7_2 C2_2 0.2(7) . .
C8_2 C6_2 C7_2 C2_2 -178.3(4) . .
C3_2 C2_2 C7_2 C6_2 1.1(6) . .
B1_2 C2_2 C7_2 C6_2 175.5(4) . .
C5_2 C6_2 C8_2 F11_2 147.4(5) . .
C7_2 C6_2 C8_2 F11_2 -34.1(7) . .
C5_2 C6_2 C8_2 F10_2 26.1(6) . .
C7_2 C6_2 C8_2 F10_2 -155.5(4) . .
C5_2 C6_2 C8_2 F9_2 -92.7(6) . .
C7_2 C6_2 C8_2 F9_2 85.8(6) . .
C3_2 C4_2 C12_2 F15_2 25.3(8) . .
C5_2 C4_2 C12_2 F15_2 -155.4(5) . .
C3_2 C4_2 C12_2 F13_2 148.4(5) . .
C5_2 C4_2 C12_2 F13_2 -32.3(8) . .
C3_2 C4_2 C12_2 F14_2 -93.8(6) . .
C5_2 C4_2 C12_2 F14_2 85.6(6) . .
C2_2 B1_2 C16_2 C21_2 81.6(5) 2_556 .
C2_2 B1_2 C16_2 C21_2 -155.7(4) . .
C16_2 B1_2 C16_2 C21_2 -40.1(3) 2_556 .
C2_2 B1_2 C16_2 C17_2 -89.9(4) 2_556 .
C2_2 B1_2 C16_2 C17_2 32.8(6) . .
C16_2 B1_2 C16_2 C17_2 148.4(5) 2_556 .
C21_2 C16_2 C17_2 C18_2 3.0(7) . .
B1_2 C16_2 C17_2 C18_2 174.9(4) . .
C16_2 C17_2 C18_2 C19_2 -2.1(7) . .
C16_2 C17_2 C18_2 C22_2 -178.7(5) . .
C17_2 C18_2 C19_2 C20_2 0.0(7) . .
C22_2 C18_2 C19_2 C20_2 176.6(5) . .
C18_2 C19_2 C20_2 C21_2 1.0(7) . .
C18_2 C19_2 C20_2 C26_2 -176.1(4) . .
C19_2 C20_2 C21_2 C16_2 0.0(7) . .
C26_2 C20_2 C21_2 C16_2 177.1(4) . .
C17_2 C16_2 C21_2 C20_2 -2.0(6) . .
B1_2 C16_2 C21_2 C20_2 -174.0(4) . .
C17_2 C18_2 C22_2 F23_2 -32.7(8) . .
C19_2 C18_2 C22_2 F23_2 150.6(5) . .
C17_2 C18_2 C22_2 F25_2 87.8(6) . .
C19_2 C18_2 C22_2 F25_2 -88.9(7) . .
C17_2 C18_2 C22_2 F24_2 -155.6(5) . .
C19_2 C18_2 C22_2 F24_2 27.7(7) . .
C19_2 C20_2 C26_2 F27_2 121.8(5) . .
C21_2 C20_2 C26_2 F27_2 -55.3(6) . .
C19_2 C20_2 C26_2 F29_2 -117.2(5) . .
C21_2 C20_2 C26_2 F29_2 65.7(6) . .
C19_2 C20_2 C26_2 F28_2 2.3(6) . .
C21_2 C20_2 C26_2 F28_2 -174.8(4) . .
F27_2 C26_2 F29_2 Na5_1 112.4(9) . .
F28_2 C26_2 F29_2 Na5_1 -136.6(8) . .
C20_2 C26_2 F29_2 Na5_1 -12.1(12) . .
O6_1 Na5_1 F29_2 C26_2 -76.4(9) 2_556 .
O6_1 Na5_1 F29_2 C26_2 42.0(9) . .
O4_1 Na5_1 F29_2 C26_2 -169.0(10) 2_556 .
O4_1 Na5_1 F29_2 C26_2 114.7(9) . .
F29_2 Na5_1 F29_2 C26_2 -17.0(9) 2_556 .
Pd1_1 Na5_1 F29_2 C26_2 102.7(10) . .
Pd1_1 Na5_1 F29_2 C26_2 -119.0(9) 2_556 .
